data_7059270
loop_
_publ_author_name
'Moustafa, Mohamed E.'
'Boyle, Paul D.'
'Puddephatt, Richard J.'

_publ_section_title
;
 Photoswitchable organoplatinum complexes with an azobenzene derivative of
 di-2-pyridylamine
;
_journal_issue 7
_journal_name_full 'New Journal of Chemistry'
_journal_page_first 2882
_journal_page_last 2889
_journal_paper_doi 10.1039/C9NJ05313A
_journal_volume 44
_journal_year 2020
_chemical_formula_sum 'C32.5 H33 Br N5 O0.5 Pt'
_chemical_formula_weight 776.64
_space_group_crystal_system monoclinic
_space_group_IT_number 14
_space_group_name_Hall '-P 2yn'
_space_group_name_H-M_alt 'P 1 21/n 1'
_atom_sites_solution_hydrogens geom
_atom_sites_solution_primary direct
_atom_sites_solution_secondary difmap
_audit_block_doi 10.5517/ccdc.csd.cc23clcg
_audit_creation_method SHELXL-2014
_audit_update_record
;
2019-08-16 deposited with the CCDC.	2020-01-31 downloaded from the CCDC.
;
_cell_angle_alpha 90
_cell_angle_beta 101.103(16)
_cell_angle_gamma 90
_cell_formula_units_Z 4
_cell_length_a 11.086(4)
_cell_length_b 10.722(4)
_cell_length_c 25.681(10)
_cell_measurement_reflns_used 9719
_cell_measurement_temperature 110
_cell_measurement_theta_max 30.57
_cell_measurement_theta_min 2.76
_cell_volume 2995(2)
_computing_cell_refinement SAINT
_computing_data_collection Apex2
_computing_data_reduction SAINT
_computing_molecular_graphics NRCVAX
_computing_publication_material cif2tables.py
_computing_structure_refinement SHELXL-2014
_computing_structure_solution SHELXT
_diffrn_ambient_temperature 110
_diffrn_measured_fraction_theta_full 0.997
_diffrn_measured_fraction_theta_max 0.943
_diffrn_measurement_device_type 'Bruker Kappa Axis Apex2'
_diffrn_measurement_method 'phi and omega scans'
_diffrn_radiation_type MoK\a
_diffrn_radiation_wavelength 0.71073
_diffrn_reflns_av_R_equivalents 0.0374
_diffrn_reflns_av_unetI/netI 0.0550
_diffrn_reflns_Laue_measured_fraction_full 0.997
_diffrn_reflns_Laue_measured_fraction_max 0.943
_diffrn_reflns_limit_h_max 18
_diffrn_reflns_limit_h_min -18
_diffrn_reflns_limit_k_max 12
_diffrn_reflns_limit_k_min -17
_diffrn_reflns_limit_l_max 42
_diffrn_reflns_limit_l_min -43
_diffrn_reflns_number 99130
_diffrn_reflns_point_group_measured_fraction_full 0.997
_diffrn_reflns_point_group_measured_fraction_max 0.943
_diffrn_reflns_theta_full 25.242
_diffrn_reflns_theta_max 37.753
_diffrn_reflns_theta_min 3.337
_diffrn_source 'sealed tube'
_exptl_absorpt_coefficient_mu 6.050
_exptl_absorpt_correction_T_max 0.7474
_exptl_absorpt_correction_T_min 0.5316
_exptl_absorpt_correction_type multi-scan
_exptl_absorpt_process_details SADABS
_exptl_crystal_colour yellow
_exptl_crystal_density_diffrn 1.722
_exptl_crystal_description prism
_exptl_crystal_F_000 1520
_exptl_crystal_size_max 0.328
_exptl_crystal_size_mid 0.104
_exptl_crystal_size_min 0.087
_refine_diff_density_max 5.265
_refine_diff_density_min -1.402
_refine_diff_density_rms 0.177
_refine_ls_extinction_method none
_refine_ls_goodness_of_fit_ref 1.042
_refine_ls_hydrogen_treatment constr
_refine_ls_matrix_type full
_refine_ls_number_parameters 408
_refine_ls_number_reflns 15135
_refine_ls_number_restraints 24
_refine_ls_restrained_S_all 1.042
_refine_ls_R_factor_all 0.0868
_refine_ls_R_factor_gt 0.0428
_refine_ls_shift/su_max 0.002
_refine_ls_shift/su_mean 0.000
_refine_ls_structure_factor_coef Fsqd
_refine_ls_weighting_details 'w=1/[\s^2^(Fo^2^)+(0.0375P)^2^+4.1243P] where P=(Fo^2^+2Fc^2^)/3'
_refine_ls_weighting_scheme calc
_refine_ls_wR_factor_gt 0.0823
_refine_ls_wR_factor_ref 0.0946
_reflns_Friedel_coverage 0.000
_reflns_number_gt 9922
_reflns_number_total 15135
_reflns_threshold_expression 'I > 2\s(I)'
_cod_data_source_file c9nj05313a1.cif
_cod_data_source_block 5
_cod_depositor_comments
;Adding full bibliography for 7059267--7059270.cif.

 Adding full bibliography for 7059267--7059270.cif.
;
_cod_original_sg_symbol_H-M 'P 21/n'
_cod_original_formula_sum 'C32.50 H33 Br N5 O0.50 Pt'
_cod_database_code 7059270
_shelx_space_group_comment
;
The symmetry employed for this shelxl refinement is uniquely defined
by the following loop, which should always be used as a source of
symmetry information in preference to the above space-group names.
They are only intended as comments.
;
_shelx_estimated_absorpt_t_min 0.242
_shelx_estimated_absorpt_t_max 0.621
_shelxl_version_number 2014-3

loop_
_space_group_symop_operation_xyz
'x, y, z'
'-x+1/2, y+1/2, -z+1/2'
'-x, -y, -z'
'x-1/2, -y-1/2, z-1/2'

loop_
_atom_site_label
_atom_site_type_symbol
_atom_site_fract_x
_atom_site_fract_y
_atom_site_fract_z
_atom_site_U_iso_or_equiv
_atom_site_adp_type
_atom_site_occupancy
_atom_site_site_symmetry_order
_atom_site_calc_flag
_atom_site_refinement_flags_posn
_atom_site_refinement_flags_adp
_atom_site_refinement_flags_occupancy
_atom_site_disorder_assembly
_atom_site_disorder_group
Pt1 Pt 0.39473(2) 0.43655(2) 0.22760(2) 0.02098(4) Uani 0.743(6) 1 d . . P A 1
C2 C 0.2991(3) 0.2883(4) 0.18911(14) 0.0352(8) Uani 0.743(6) 1 d . . P A 1
H2A H 0.3388 0.2607 0.1601 0.053 Uiso 0.743(6) 1 calc R U P A 1
H2B H 0.2985 0.2196 0.2142 0.053 Uiso 0.743(6) 1 calc R U P A 1
H2C H 0.2145 0.3139 0.1746 0.053 Uiso 0.743(6) 1 calc R U P A 1
C3 C 0.2857(4) 0.5666(4) 0.18189(15) 0.0375(8) Uani 0.743(6) 1 d . . P A 1
H3A H 0.2400 0.6143 0.2048 0.045 Uiso 0.743(6) 1 calc R U P A 1
H3B H 0.3391 0.6259 0.1673 0.045 Uiso 0.743(6) 1 calc R U P A 1
C4 C 0.1914(4) 0.5085(4) 0.13478(19) 0.0327(11) Uani 0.743(6) 1 d . . P A 1
C5 C 0.2296(6) 0.4703(6) 0.0892(2) 0.0461(15) Uani 0.743(6) 1 d . . P A 1
H5 H 0.3119 0.4829 0.0849 0.055 Uiso 0.743(6) 1 calc R U P A 1
C6 C 0.1396(7) 0.4097(6) 0.0477(2) 0.0778(19) Uani 0.743(6) 1 d . . P A 1
H6 H 0.1643 0.3741 0.0175 0.093 Uiso 0.743(6) 1 calc R U P A 1
C7 C 0.0189(6) 0.4054(5) 0.0531(3) 0.079(2) Uani 0.743(6) 1 d . . P A 1
H7 H -0.0418 0.3785 0.0239 0.095 Uiso 0.743(6) 1 calc R U P A 1
C8 C -0.0155(6) 0.4379(7) 0.0980(3) 0.095(3) Uani 0.743(6) 1 d . . P A 1
H8 H -0.0966 0.4205 0.1029 0.114 Uiso 0.743(6) 1 calc R U P A 1
C9 C 0.0699(5) 0.4993(7) 0.1390(3) 0.0546(18) Uani 0.743(6) 1 d . . P A 1
H9 H 0.0428 0.5333 0.1689 0.066 Uiso 0.743(6) 1 calc R U P A 1
Pt1' Pt 0.39473(2) 0.43655(2) 0.22760(2) 0.02098(4) Uani 0.257(6) 1 d . . P A 2
C2' C 0.2857(4) 0.5666(4) 0.18189(15) 0.0375(8) Uani 0.257(6) 1 d . . P A 2
H2'1 H 0.3238 0.5910 0.1520 0.056 Uiso 0.257(6) 1 calc R U P A 2
H2'2 H 0.2045 0.5305 0.1684 0.056 Uiso 0.257(6) 1 calc R U P A 2
H2'3 H 0.2769 0.6401 0.2035 0.056 Uiso 0.257(6) 1 calc R U P A 2
C3' C 0.2991(3) 0.2883(4) 0.18911(14) 0.0352(8) Uani 0.257(6) 1 d . . P A 2
H3'1 H 0.3551 0.2323 0.1744 0.042 Uiso 0.257(6) 1 calc R U P A 2
H3'2 H 0.2591 0.2399 0.2139 0.042 Uiso 0.257(6) 1 calc R U P A 2
C4' C 0.1910(12) 0.3504(12) 0.1392(5) 0.028(3) Uani 0.257(6) 1 d . . P A 2
C5' C 0.2185(13) 0.3582(13) 0.0894(5) 0.031(3) Uani 0.257(6) 1 d . . P A 2
H5' H 0.2951 0.3266 0.0838 0.037 Uiso 0.257(6) 1 calc R U P A 2
C6' C 0.1396(7) 0.4097(6) 0.0477(2) 0.0778(19) Uani 0.257(6) 1 d . . P A 2
H6' H 0.1656 0.4452 0.0177 0.093 Uiso 0.257(6) 1 calc R U P A 2
C7' C 0.0189(6) 0.4054(5) 0.0531(3) 0.079(2) Uani 0.257(6) 1 d . . P A 2
H7' H -0.0418 0.3785 0.0239 0.095 Uiso 0.257(6) 1 calc R U P A 2
C8' C -0.0155(6) 0.4379(7) 0.0980(3) 0.095(3) Uani 0.257(6) 1 d . . P A 2
H8' H -0.0813 0.4927 0.1009 0.114 Uiso 0.257(6) 1 calc R U P A 2
C9' C 0.0719(13) 0.3696(15) 0.1463(7) 0.041(4) Uani 0.257(6) 1 d . . P A 2
H9' H 0.0443 0.3442 0.1775 0.049 Uiso 0.257(6) 1 calc R U P A 2
Br1 Br 0.55065(3) 0.44038(3) 0.16305(2) 0.02838(7) Uani 1 1 d . . . . .
C1 C 0.2664(3) 0.4349(3) 0.27543(13) 0.0277(6) Uani 1 1 d . . . . .
H1A H 0.1837 0.4378 0.2534 0.042 Uiso 1 1 calc R U . A 1
H1B H 0.2786 0.5075 0.2990 0.042 Uiso 1 1 calc R U . A 1
H1C H 0.2754 0.3584 0.2967 0.042 Uiso 1 1 calc R U . A 1
N1 N 0.5056(3) 0.5803(2) 0.27411(11) 0.0266(6) Uani 1 1 d . . . . .
N2 N 0.5193(2) 0.3109(3) 0.27844(10) 0.0250(5) Uani 1 1 d . . . . .
C10 C 0.5463(4) 0.6811(4) 0.25133(15) 0.0408(9) Uani 1 1 d . . . . .
H10 H 0.5171 0.6948 0.2145 0.049 Uiso 1 1 calc R U . . .
C11 C 0.6283(5) 0.7651(4) 0.27906(17) 0.0539(13) Uani 1 1 d . . . . .
H11 H 0.6531 0.8364 0.2619 0.065 Uiso 1 1 calc R U . . .
C12 C 0.6738(4) 0.7442(5) 0.33205(18) 0.0571(14) Uani 1 1 d . . . . .
H12 H 0.7323 0.7996 0.3518 0.069 Uiso 1 1 calc R U . . .
C13 C 0.6332(3) 0.6418(4) 0.35605(15) 0.0394(9) Uani 1 1 d . . . . .
H13 H 0.6623 0.6264 0.3927 0.047 Uiso 1 1 calc R U . . .
C14 C 0.5493(3) 0.5615(3) 0.32608(13) 0.0281(6) Uani 1 1 d . . . . .
N3 N 0.5121(2) 0.4503(2) 0.34854(10) 0.0239(5) Uani 1 1 d . . . . .
C15 C 0.5576(3) 0.3381(3) 0.33017(13) 0.0248(6) Uani 1 1 d . . . . .
C16 C 0.6436(3) 0.2669(4) 0.36359(15) 0.0361(8) Uani 1 1 d . . . . .
H16 H 0.6674 0.2883 0.4000 0.043 Uiso 1 1 calc R U . . .
C17 C 0.6942(4) 0.1648(4) 0.34351(17) 0.0467(10) Uani 1 1 d . . . . .
H17 H 0.7531 0.1143 0.3658 0.056 Uiso 1 1 calc R U . . .
C18 C 0.6574(4) 0.1372(4) 0.29008(17) 0.0427(9) Uani 1 1 d . . . . .
H18 H 0.6923 0.0681 0.2751 0.051 Uiso 1 1 calc R U . . .
C19 C 0.5694(4) 0.2110(3) 0.25860(15) 0.0339(8) Uani 1 1 d . . . . .
H19 H 0.5438 0.1907 0.2221 0.041 Uiso 1 1 calc R U . . .
C20 C 0.4500(3) 0.4510(3) 0.39171(12) 0.0243(6) Uani 1 1 d . . . . .
C21 C 0.4151(3) 0.5644(3) 0.41161(14) 0.0317(7) Uani 1 1 d . . . . .
H21 H 0.4386 0.6411 0.3980 0.038 Uiso 1 1 calc R U . . .
C22 C 0.3459(3) 0.5643(4) 0.45142(14) 0.0351(8) Uani 1 1 d . . . . .
H22 H 0.3223 0.6411 0.4649 0.042 Uiso 1 1 calc R U . . .
C23 C 0.3111(3) 0.4521(4) 0.47158(13) 0.0319(8) Uani 1 1 d . . . . .
C24 C 0.3460(3) 0.3404(4) 0.45187(13) 0.0341(8) Uani 1 1 d . . . . .
H24 H 0.3227 0.2639 0.4658 0.041 Uiso 1 1 calc R U . . .
C25 C 0.4146(3) 0.3387(3) 0.41212(13) 0.0298(7) Uani 1 1 d . . . . .
H25 H 0.4375 0.2615 0.3987 0.036 Uiso 1 1 calc R U . . .
N4 N 0.2336(3) 0.4423(3) 0.50976(12) 0.0355(7) Uani 1 1 d . . . . .
N5 N 0.1927(3) 0.5455(3) 0.52226(12) 0.0362(7) Uani 1 1 d . . . . .
C26 C 0.1094(3) 0.5334(4) 0.55862(14) 0.0395(9) Uani 1 1 d . . . . .
C27 C 0.0694(4) 0.4218(5) 0.57598(17) 0.0510(11) Uani 1 1 d . . . . .
H27 H 0.0972 0.3448 0.5643 0.061 Uiso 1 1 calc R U . . .
C28 C -0.0121(4) 0.4237(6) 0.61083(18) 0.0669(17) Uani 1 1 d . . . . .
H28 H -0.0395 0.3472 0.6232 0.080 Uiso 1 1 calc R U . . .
C29 C -0.0535(4) 0.5333(7) 0.62764(17) 0.0673(17) Uani 1 1 d . . . . .
H29 H -0.1091 0.5332 0.6516 0.081 Uiso 1 1 calc R U . . .
C30 C -0.0142(4) 0.6445(6) 0.60968(17) 0.0624(15) Uani 1 1 d . . . . .
H30 H -0.0430 0.7211 0.6213 0.075 Uiso 1 1 calc R U . . .
C31 C 0.0674(3) 0.6455(5) 0.57463(15) 0.0462(10) Uani 1 1 d . . . . .
H31 H 0.0937 0.7221 0.5620 0.055 Uiso 1 1 calc R U . . .
O1S O 0.1691(7) 0.9052(7) 0.5382(3) 0.075(2) Uani 0.5 1 d D U P B -3
C1S C 0.0925(7) 0.9773(7) 0.5153(4) 0.064(2) Uani 0.5 1 d D U P B -3
C2S C -0.0354(8) 0.9367(10) 0.4931(6) 0.087(4) Uani 0.5 1 d D U P B -3
H2S1 H -0.0830 1.0079 0.4763 0.130 Uiso 0.5 1 calc R U P B -3
H2S2 H -0.0339 0.8711 0.4666 0.130 Uiso 0.5 1 calc R U P B -3
H2S3 H -0.0736 0.9043 0.5217 0.130 Uiso 0.5 1 calc R U P B -3
C3S C 0.1196(12) 1.1130(8) 0.5135(7) 0.119(6) Uani 0.5 1 d D U P B -3
H3S1 H 0.0476 1.1565 0.4935 0.179 Uiso 0.5 1 calc R U P B -3
H3S2 H 0.1390 1.1461 0.5497 0.179 Uiso 0.5 1 calc R U P B -3
H3S3 H 0.1899 1.1257 0.4961 0.179 Uiso 0.5 1 calc R U P B -3

loop_
_atom_site_aniso_label
_atom_site_aniso_U_11
_atom_site_aniso_U_22
_atom_site_aniso_U_33
_atom_site_aniso_U_23
_atom_site_aniso_U_13
_atom_site_aniso_U_12
Pt1 0.01985(5) 0.02498(6) 0.02077(5) -0.00063(4) 0.01052(4) -0.00027(4)
C2 0.0355(18) 0.043(2) 0.0294(16) -0.0087(14) 0.0130(14) -0.0161(15)
C3 0.0367(19) 0.046(2) 0.0328(18) 0.0145(16) 0.0131(15) 0.0136(16)
C4 0.036(3) 0.025(2) 0.037(3) 0.0121(19) 0.006(2) 0.0005(18)
C5 0.051(3) 0.050(3) 0.034(3) -0.003(2) 0.000(2) 0.018(3)
C6 0.101(5) 0.074(4) 0.046(3) 0.006(3) -0.015(3) 0.030(3)
C7 0.085(5) 0.047(3) 0.082(4) 0.019(3) -0.046(4) -0.012(3)
C8 0.048(3) 0.143(7) 0.082(5) 0.037(4) -0.017(3) -0.018(4)
C9 0.034(3) 0.067(4) 0.062(4) 0.036(3) 0.007(3) 0.000(3)
Pt1' 0.01985(5) 0.02498(6) 0.02077(5) -0.00063(4) 0.01052(4) -0.00027(4)
C2' 0.0367(19) 0.046(2) 0.0328(18) 0.0145(16) 0.0131(15) 0.0136(16)
C3' 0.0355(18) 0.043(2) 0.0294(16) -0.0087(14) 0.0130(14) -0.0161(15)
C4' 0.028(6) 0.026(6) 0.028(6) 0.001(5) 0.004(5) 0.000(5)
C5' 0.041(8) 0.029(7) 0.022(6) 0.001(5) 0.007(5) 0.008(5)
C6' 0.101(5) 0.074(4) 0.046(3) 0.006(3) -0.015(3) 0.030(3)
C7' 0.085(5) 0.047(3) 0.082(4) 0.019(3) -0.046(4) -0.012(3)
C8' 0.048(3) 0.143(7) 0.082(5) 0.037(4) -0.017(3) -0.018(4)
C9' 0.030(7) 0.048(9) 0.048(9) -0.001(7) 0.018(7) -0.001(6)
Br1 0.02600(15) 0.03493(17) 0.02871(15) -0.00393(13) 0.01648(12) -0.00408(12)
C1 0.0200(14) 0.0385(18) 0.0273(15) 0.0041(13) 0.0113(12) 0.0042(13)
N1 0.0321(14) 0.0233(13) 0.0281(13) -0.0042(10) 0.0149(11) -0.0057(10)
N2 0.0266(13) 0.0247(12) 0.0273(12) -0.0019(10) 0.0145(10) 0.0038(10)
C10 0.061(2) 0.0347(19) 0.0347(18) -0.0052(15) 0.0281(18) -0.0153(18)
C11 0.079(3) 0.042(2) 0.053(3) -0.0152(18) 0.044(2) -0.035(2)
C12 0.065(3) 0.066(3) 0.051(2) -0.031(2) 0.038(2) -0.044(2)
C13 0.0364(19) 0.055(2) 0.0310(18) -0.0167(16) 0.0178(15) -0.0202(17)
C14 0.0256(15) 0.0342(17) 0.0288(15) -0.0061(14) 0.0159(12) -0.0033(13)
N3 0.0227(12) 0.0290(14) 0.0223(12) -0.0010(10) 0.0097(10) 0.0000(10)
C15 0.0213(14) 0.0277(16) 0.0284(15) 0.0016(12) 0.0120(12) 0.0037(11)
C16 0.0278(17) 0.048(2) 0.0326(18) 0.0020(15) 0.0074(14) 0.0108(15)
C17 0.041(2) 0.055(3) 0.047(2) 0.0081(19) 0.0142(18) 0.0252(19)
C18 0.049(2) 0.034(2) 0.050(2) 0.0031(17) 0.0221(19) 0.0178(17)
C19 0.0435(19) 0.0299(18) 0.0336(17) -0.0009(13) 0.0207(15) 0.0096(14)
C20 0.0184(13) 0.0363(17) 0.0189(13) -0.0009(12) 0.0058(10) 0.0007(12)
C21 0.0326(17) 0.0364(18) 0.0306(16) -0.0065(14) 0.0176(14) -0.0067(14)
C22 0.0333(18) 0.044(2) 0.0329(17) -0.0166(15) 0.0184(14) -0.0078(15)
C23 0.0229(15) 0.053(2) 0.0212(14) -0.0004(14) 0.0088(12) -0.0032(14)
C24 0.0330(18) 0.045(2) 0.0264(16) 0.0110(14) 0.0109(14) 0.0039(15)
C25 0.0308(17) 0.0326(18) 0.0281(16) 0.0048(13) 0.0109(13) 0.0039(13)
N4 0.0264(14) 0.059(2) 0.0229(13) 0.0009(13) 0.0101(11) -0.0024(13)
N5 0.0274(15) 0.057(2) 0.0269(14) -0.0068(13) 0.0122(12) -0.0042(13)
C26 0.0214(16) 0.078(3) 0.0205(15) -0.0033(16) 0.0065(13) -0.0027(16)
C27 0.034(2) 0.086(4) 0.038(2) 0.004(2) 0.0167(17) -0.003(2)
C28 0.036(2) 0.130(5) 0.039(2) 0.020(3) 0.0176(19) -0.010(3)
C29 0.029(2) 0.151(6) 0.0257(19) 0.004(3) 0.0144(16) 0.003(3)
C30 0.031(2) 0.124(5) 0.033(2) -0.019(3) 0.0080(17) 0.012(3)
C31 0.0274(18) 0.079(3) 0.0322(19) -0.0085(19) 0.0072(15) 0.0026(19)
O1S 0.093(5) 0.072(5) 0.064(5) 0.025(4) 0.026(4) 0.016(4)
C1S 0.084(6) 0.070(6) 0.043(5) 0.017(4) 0.022(4) 0.014(4)
C2S 0.097(7) 0.095(10) 0.067(7) 0.007(7) 0.010(6) 0.008(6)
C3S 0.125(12) 0.078(7) 0.154(15) 0.029(7) 0.024(11) 0.003(6)

loop_
_atom_type_symbol
_atom_type_description
_atom_type_scat_dispersion_real
_atom_type_scat_dispersion_imag
_atom_type_scat_source
C C 0.0033 0.0016 'International Tables Vol C Tables 4.2.6.8 and 6.1.1.4'
H H 0.0000 0.0000 'International Tables Vol C Tables 4.2.6.8 and 6.1.1.4'
Br Br -0.2901 2.4595 'International Tables Vol C Tables 4.2.6.8 and 6.1.1.4'
N N 0.0061 0.0033 'International Tables Vol C Tables 4.2.6.8 and 6.1.1.4'
O O 0.0106 0.0060 'International Tables Vol C Tables 4.2.6.8 and 6.1.1.4'
Pt Pt -1.7033 8.3905 'International Tables Vol C Tables 4.2.6.8 and 6.1.1.4'

loop_
_geom_angle_atom_site_label_1
_geom_angle_atom_site_label_2
_geom_angle_atom_site_label_3
_geom_angle
C1 Pt1 C2 85.88(14)
C1 Pt1 C3 87.05(14)
C2 Pt1 C3 93.30(17)
C1 Pt1 N2 93.93(11)
C2 Pt1 N2 91.07(14)
C3 Pt1 N2 175.58(14)
C1 Pt1 N1 93.52(12)
C2 Pt1 N1 174.28(13)
C3 Pt1 N1 92.34(15)
N2 Pt1 N1 83.30(11)
C1 Pt1 Br1 177.49(9)
C2 Pt1 Br1 92.85(10)
C3 Pt1 Br1 90.86(11)
N2 Pt1 Br1 88.25(7)
N1 Pt1 Br1 87.96(7)
Pt1 C2 H2A 109.5
Pt1 C2 H2B 109.5
H2A C2 H2B 109.5
Pt1 C2 H2C 109.5
H2A C2 H2C 109.5
H2B C2 H2C 109.5
C4 C3 Pt1 113.7(3)
C4 C3 H3A 108.8
Pt1 C3 H3A 108.8
C4 C3 H3B 108.8
Pt1 C3 H3B 108.8
H3A C3 H3B 107.7
C9 C4 C5 120.7(6)
C9 C4 C3 119.0(5)
C5 C4 C3 120.3(4)
C4 C5 C6 118.1(6)
C4 C5 H5 120.9
C6 C5 H5 120.9
C7 C6 C5 118.8(6)
C7 C6 H6 120.6
C5 C6 H6 120.6
C8 C7 C6 121.8(5)
C8 C7 H7 119.1
C6 C7 H7 119.1
C7 C8 C9 119.9(6)
C7 C8 H8 120.0
C9 C8 H8 120.0
C4 C9 C8 119.5(7)
C4 C9 H9 120.2
C8 C9 H9 120.2
C5' C4' C9' 120.3(13)
C4' C5' H5' 118.9
C4' C9' H9' 122.7
Pt1 C1 H1A 109.5
Pt1 C1 H1B 109.5
H1A C1 H1B 109.5
Pt1 C1 H1C 109.5
H1A C1 H1C 109.5
H1B C1 H1C 109.5
C14 N1 C10 117.7(3)
C14 N1 Pt1 119.7(2)
C10 N1 Pt1 122.0(2)
C15 N2 C19 118.0(3)
C15 N2 Pt1 120.1(2)
C19 N2 Pt1 121.6(2)
N1 C10 C11 122.9(4)
N1 C10 H10 118.6
C11 C10 H10 118.6
C12 C11 C10 119.0(4)
C12 C11 H11 120.5
C10 C11 H11 120.5
C11 C12 C13 118.9(4)
C11 C12 H12 120.5
C13 C12 H12 120.5
C12 C13 C14 119.3(4)
C12 C13 H13 120.4
C14 C13 H13 120.4
N1 C14 C13 122.2(3)
N1 C14 N3 116.9(3)
C13 C14 N3 120.8(3)
C20 N3 C14 122.5(3)
C20 N3 C15 121.5(3)
C14 N3 C15 115.3(2)
N2 C15 C16 122.8(3)
N2 C15 N3 116.5(3)
C16 C15 N3 120.5(3)
C17 C16 C15 119.3(4)
C17 C16 H16 120.4
C15 C16 H16 120.4
C16 C17 C18 118.6(4)
C16 C17 H17 120.7
C18 C17 H17 120.7
C17 C18 C19 119.6(3)
C17 C18 H18 120.2
C19 C18 H18 120.2
N2 C19 C18 121.7(3)
N2 C19 H19 119.1
C18 C19 H19 119.1
C25 C20 C21 119.5(3)
C25 C20 N3 120.2(3)
C21 C20 N3 120.1(3)
C22 C21 C20 119.8(3)
C22 C21 H21 120.1
C20 C21 H21 120.1
C21 C22 C23 120.3(3)
C21 C22 H22 119.8
C23 C22 H22 119.8
C24 C23 C22 119.6(3)
C24 C23 N4 115.8(3)
C22 C23 N4 124.5(3)
C23 C24 C25 120.8(3)
C23 C24 H24 119.6
C25 C24 H24 119.6
C24 C25 C20 119.9(3)
C24 C25 H25 120.1
C20 C25 H25 120.1
N5 N4 C23 113.8(3)
N4 N5 C26 113.2(3)
C31 C26 C27 120.8(4)
C31 C26 N5 114.2(4)
C27 C26 N5 125.0(4)
C26 C27 C28 119.0(5)
C26 C27 H27 120.5
C28 C27 H27 120.5
C29 C28 C27 121.2(5)
C29 C28 H28 119.4
C27 C28 H28 119.4
C28 C29 C30 119.5(4)
C28 C29 H29 120.3
C30 C29 H29 120.3
C29 C30 C31 120.6(5)
C29 C30 H30 119.7
C31 C30 H30 119.7
C26 C31 C30 118.9(5)
C26 C31 H31 120.5
C30 C31 H31 120.5
O1S C1S C2S 121.7(6)
O1S C1S C3S 120.8(7)
C2S C1S C3S 117.2(6)
C1S C2S H2S1 109.5
C1S C2S H2S2 109.5
H2S1 C2S H2S2 109.5
C1S C2S H2S3 109.5
H2S1 C2S H2S3 109.5
H2S2 C2S H2S3 109.5
C1S C3S H3S1 109.5
C1S C3S H3S2 109.5
H3S1 C3S H3S2 109.5
C1S C3S H3S3 109.5
H3S1 C3S H3S3 109.5
H3S2 C3S H3S3 109.5

loop_
_geom_bond_atom_site_label_1
_geom_bond_atom_site_label_2
_geom_bond_distance
Pt1 C1 2.051(3)
Pt1 C2 2.055(3)
Pt1 C3 2.058(4)
Pt1 N2 2.175(3)
Pt1 N1 2.179(3)
Pt1 Br1 2.6156(8)
C2 H2A 0.9800
C2 H2B 0.9800
C2 H2C 0.9800
C3 C4 1.567(7)
C3 H3A 0.9900
C3 H3B 0.9900
C4 C9 1.375(7)
C4 C5 1.382(7)
C5 C6 1.464(9)
C5 H5 0.9500
C6 C7 1.373(9)
C6 H6 0.9500
C7 C8 1.329(10)
C7 H7 0.9500
C8 C9 1.434(10)
C8 H8 0.9500
C9 H9 0.9500
C4' C5' 1.373(17)
C4' C9' 1.383(18)
C5' H5' 0.9500
C9' H9' 0.9500
C1 H1A 0.9800
C1 H1B 0.9800
C1 H1C 0.9800
N1 C14 1.344(5)
N1 C10 1.347(4)
N2 C15 1.347(4)
N2 C19 1.351(4)
C10 C11 1.377(6)
C10 H10 0.9500
C11 C12 1.375(7)
C11 H11 0.9500
C12 C13 1.377(6)
C12 H12 0.9500
C13 C14 1.387(5)
C13 H13 0.9500
C14 N3 1.420(4)
N3 C20 1.413(4)
N3 C15 1.420(4)
C15 C16 1.383(5)
C16 C17 1.375(5)
C16 H16 0.9500
C17 C18 1.386(6)
C17 H17 0.9500
C18 C19 1.388(5)
C18 H18 0.9500
C19 H19 0.9500
C20 C25 1.399(5)
C20 C21 1.402(5)
C21 C22 1.391(4)
C21 H21 0.9500
C22 C23 1.393(5)
C22 H22 0.9500
C23 C24 1.384(5)
C23 N4 1.427(4)
C24 C25 1.385(4)
C24 H24 0.9500
C25 H25 0.9500
N4 N5 1.260(4)
N5 C26 1.440(4)
C26 C31 1.379(6)
C26 C27 1.380(6)
C27 C28 1.389(6)
C27 H27 0.9500
C28 C29 1.362(8)
C28 H28 0.9500
C29 C30 1.379(8)
C29 H29 0.9500
C30 C31 1.394(6)
C30 H30 0.9500
C31 H31 0.9500
O1S C1S 1.213(4)
C1S C2S 1.488(5)
C1S C3S 1.488(5)
C2S H2S1 0.9800
C2S H2S2 0.9800
C2S H2S3 0.9800
C3S H3S1 0.9800
C3S H3S2 0.9800
C3S H3S3 0.9800

loop_
_geom_hbond_atom_site_label_D
_geom_hbond_atom_site_label_H
_geom_hbond_atom_site_label_A
_geom_hbond_distance_DH
_geom_hbond_distance_HA
_geom_hbond_distance_DA
_geom_hbond_angle_DHA
_geom_hbond_site_symmetry_A
C13 H13 N4 0.95 2.65 3.593(5) 171.1 3_666
C31 H31 O1S 0.95 2.26 3.210(9) 175.1 .

loop_
_geom_torsion_atom_site_label_1
_geom_torsion_atom_site_label_2
_geom_torsion_atom_site_label_3
_geom_torsion_atom_site_label_4
_geom_torsion
Pt1_a C3_a C4_a C9_a 103.5(4)
Pt1 C3 C4 C5 -78.1(5)
C9 C4 C5 C6 -5.3(8)
C3 C4 C5 C6 176.4(4)
C4 C5 C6 C7 6.9(8)
C5 C6 C7 C8 -10.0(9)
C6 C7 C8 C9 11.0(10)
C5 C4 C9 C8 6.3(8)
C3 C4 C9 C8 -175.3(5)
C7 C8 C9 C4 -9.0(9)
C14 N1 C10 C11 -1.0(6)
Pt1 N1 C10 C11 -172.0(3)
N1 C10 C11 C12 1.8(7)
C10 C11 C12 C13 -1.9(7)
C11 C12 C13 C14 1.1(7)
C10 N1 C14 C13 0.1(5)
Pt1 N1 C14 C13 171.4(3)
C10 N1 C14 N3 -175.7(3)
Pt1 N1 C14 N3 -4.5(4)
C12 C13 C14 N1 -0.2(6)
C12 C13 C14 N3 175.4(4)
N1 C14 N3 C20 -122.0(3)
C13 C14 N3 C20 62.2(4)
N1 C14 N3 C15 67.2(4)
C13 C14 N3 C15 -108.7(4)
C19 N2 C15 C16 -1.3(5)
Pt1 N2 C15 C16 -175.2(3)
C19 N2 C15 N3 174.1(3)
Pt1 N2 C15 N3 0.3(4)
C20 N3 C15 N2 124.6(3)
C14 N3 C15 N2 -64.5(4)
C20 N3 C15 C16 -59.9(4)
C14 N3 C15 C16 111.0(4)
N2 C15 C16 C17 1.0(5)
N3 C15 C16 C17 -174.2(3)
C15 C16 C17 C18 0.3(6)
C16 C17 C18 C19 -1.3(6)
C15 N2 C19 C18 0.3(5)
Pt1 N2 C19 C18 174.0(3)
C17 C18 C19 N2 1.0(6)
C14 N3 C20 C25 179.5(3)
C15 N3 C20 C25 -10.2(5)
C14 N3 C20 C21 4.5(5)
C15 N3 C20 C21 174.8(3)
C25 C20 C21 C22 0.1(5)
N3 C20 C21 C22 175.2(3)
C20 C21 C22 C23 -0.1(6)
C21 C22 C23 C24 0.2(6)
C21 C22 C23 N4 -175.6(3)
C22 C23 C24 C25 -0.4(6)
N4 C23 C24 C25 175.8(3)
C23 C24 C25 C20 0.5(5)
C21 C20 C25 C24 -0.3(5)
N3 C20 C25 C24 -175.4(3)
C24 C23 N4 N5 -172.4(3)
C22 C23 N4 N5 3.5(5)
C23 N4 N5 C26 176.8(3)
N4 N5 C26 C31 177.4(3)
N4 N5 C26 C27 -4.4(5)
C31 C26 C27 C28 -1.3(6)
N5 C26 C27 C28 -179.4(4)
C26 C27 C28 C29 0.5(7)
C27 C28 C29 C30 0.2(7)
C28 C29 C30 C31 -0.1(7)
C27 C26 C31 C30 1.4(6)
N5 C26 C31 C30 179.7(3)
C29 C30 C31 C26 -0.7(6)
